data_2239432
loop_
_publ_author_name
'Kavitha, Channappa N.'
'Kaur, Manpreet'
'Anderson, Brian J.'
'Jasinski, Jerry P.'
'Yathirajan, H. S.'

_publ_section_title
;
 1-Piperonylpiperazinium 4-nitrobenzoate monohydrate
;
_journal_coeditor_code LD2118
_journal_issue 3
_journal_name_full 'Acta Crystallographica Section E'
_journal_page_first o270
_journal_page_last o271
_journal_paper_doi 10.1107/S160053681400261X
_journal_volume 70
_journal_year 2014
_chemical_formula_iupac 'C12 H17 N2 O2 +, C7 H4 N O4 -, H2 O'
_chemical_formula_moiety 'C12 H17 N2 O2 +, C7 H4 N O4 -, H2 O'
_chemical_formula_sum 'C19 H23 N3 O7'
_chemical_formula_weight 405.40
_chemical_name_common
;
1-Piperonylpiperazinium 4-nitrobenzoate monohydrate
;
_chemical_name_systematic
;
1-(1,3-Benzodioxol-5-ylmethyl)piperazin-1-ium 4-nitrobenzoate monohydrate
;
_space_group_crystal_system triclinic
_space_group_IT_number 2
_space_group_name_Hall '-P 1'
_space_group_name_H-M_alt 'P -1'
_symmetry_space_group_name_Hall '-P 1'
_symmetry_space_group_name_H-M 'P -1'
_atom_sites_solution_hydrogens mixed
_atom_sites_solution_primary direct
_audit_creation_method
;
  Olex2 1.2
  (compiled Apr 23 2013 17:54:37, GUI svn.r4466)
;
_cell_angle_alpha 92.561(7)
_cell_angle_beta 98.753(7)
_cell_angle_gamma 93.326(7)
_cell_formula_units_Z 2
_cell_length_a 6.0745(5)
_cell_length_b 12.0617(11)
_cell_length_c 13.4817(10)
_cell_measurement_reflns_used 2866
_cell_measurement_temperature 173(2)
_cell_measurement_theta_max 72.3762
_cell_measurement_theta_min 3.3189
_cell_volume 973.20(14)
_computing_cell_refinement 'CrysAlis PRO (Agilent, 2012)'
_computing_data_collection 'CrysAlis PRO (Agilent, 2012)'
_computing_data_reduction 'CrysAlis RED (Agilent, 2012)'
_computing_molecular_graphics 'OLEX2 (Dolomanov <i>et al.</i>, 2009)'
_computing_publication_material 'OLEX2 (Dolomanov <i>et al.</i>, 2009)'
_computing_structure_refinement 'SHELXL97 (Sheldrick, 2008)'
_computing_structure_solution
;
SUPERFLIP (Palatinus & Chapuis, 2007; Palatinus & van der Lee,
2008;
Palatinus <i>et al.</i>, 2012)
;
_diffrn_ambient_temperature 173(2)
_diffrn_detector_area_resol_mean 16.0416
_diffrn_measured_fraction_theta_full 0.999
_diffrn_measured_fraction_theta_max 0.974
_diffrn_measurement_device_type 'Agilent Xcalibur (Eos, Gemini)'
_diffrn_measurement_method '\w scans'
_diffrn_radiation_type CuK\a
_diffrn_radiation_wavelength 1.54184
_diffrn_reflns_av_R_equivalents 0.0210
_diffrn_reflns_limit_h_max 7
_diffrn_reflns_limit_h_min -7
_diffrn_reflns_limit_k_max 13
_diffrn_reflns_limit_k_min -14
_diffrn_reflns_limit_l_max 15
_diffrn_reflns_limit_l_min -16
_diffrn_reflns_number 6403
_diffrn_reflns_theta_full 67.684
_diffrn_reflns_theta_max 72.378
_diffrn_reflns_theta_min 3.322
_exptl_absorpt_coefficient_mu 0.898
_exptl_absorpt_correction_T_max 1.00000
_exptl_absorpt_correction_T_min 0.88208
_exptl_absorpt_correction_type multi-scan
_exptl_absorpt_process_details
;
(CrysAlis PRO and CrysAlis RED; Agilent, 2012)
;
_exptl_crystal_colour colourless
_exptl_crystal_density_diffrn 1.383
_exptl_crystal_description irregular
_exptl_crystal_F_000 428
_exptl_crystal_size_max 0.42
_exptl_crystal_size_mid 0.36
_exptl_crystal_size_min 0.24
_refine_diff_density_max 0.273
_refine_diff_density_min -0.199
_refine_ls_extinction_coef 0.0049(6)
_refine_ls_extinction_expression Fc^*^=kFc[1+0.001xFc^2^\l^3^/sin(2\q)]^-1/4^
_refine_ls_extinction_method 'SHELXL97 (Sheldrick, 2008)'
_refine_ls_goodness_of_fit_ref 1.029
_refine_ls_hydrogen_treatment constr
_refine_ls_matrix_type full
_refine_ls_number_parameters 263
_refine_ls_number_reflns 3761
_refine_ls_number_restraints 0
_refine_ls_restrained_S_all 1.029
_refine_ls_R_factor_all 0.0497
_refine_ls_R_factor_gt 0.0427
_refine_ls_shift/su_max 0.000
_refine_ls_shift/su_mean 0.000
_refine_ls_structure_factor_coef Fsqd
_refine_ls_weighting_details
;
 w=1/[\s^2^(Fo^2^)+(0.0563P)^2^+0.0984P]
 where P=(Fo^2^+2Fc^2^)/3
;
_refine_ls_weighting_scheme calc
_refine_ls_wR_factor_gt 0.1115
_refine_ls_wR_factor_ref 0.1199
_reflns_number_gt 3196
_reflns_number_total 3761
_reflns_threshold_expression I>2\s(I)
_cod_data_source_file ld2118sup1.cif
_cod_data_source_block I
_cod_database_code 2239432
_cod_database_fobs_code 2239432
_shelx_space_group_comment
;
The symmetry employed for this shelxl refinement is uniquely defined
by the following loop, which should always be used as a source of
symmetry information in preference to the above space-group names.
They are only intended as comments.
;
_shelxl_version_number .000002012

loop_
_space_group_symop_operation_xyz
'x, y, z'
'-x, -y, -z'

loop_
_atom_site_type_symbol
_atom_site_label
_atom_site_fract_x
_atom_site_fract_y
_atom_site_fract_z
_atom_site_U_iso_or_equiv
_atom_site_adp_type
_atom_site_calc_flag
_atom_site_occupancy
O O1A 0.5807(2) 0.15502(11) 0.58196(11) 0.0590(4) Uani d 1
O O2A 0.5429(2) 0.34467(10) 0.59022(10) 0.0501(3) Uani d 1
N N1A -0.1474(2) 0.41016(10) 0.31368(9) 0.0318(3) Uani d 1
N N2A -0.1698(2) 0.54167(10) 0.14110(9) 0.0332(3) Uani d 1
H H2AA -0.2433 0.4918 0.0891 0.040 Uiso d 1
H H2AB -0.1248 0.6053 0.1115 0.040 Uiso d 1
C C1A -0.1964(3) 0.31162(14) 0.36785(13) 0.0403(4) Uani d 1
H H1AA -0.2762 0.2532 0.3195 0.048 Uiso calc 1
H H1AB -0.2965 0.3308 0.4166 0.048 Uiso calc 1
C C2A 0.0109(3) 0.26602(13) 0.42328(11) 0.0369(3) Uani d 1
C C3A 0.0366(3) 0.15269(14) 0.41979(13) 0.0446(4) Uani d 1
H H3A -0.0772 0.1047 0.3811 0.054 Uiso calc 1
C C4A 0.2234(3) 0.10638(14) 0.47100(14) 0.0500(4) Uani d 1
H H4A 0.2393 0.0285 0.4678 0.060 Uiso calc 1
C C5A 0.3822(3) 0.17849(14) 0.52603(12) 0.0426(4) Uani d 1
C C6A 0.6796(3) 0.25825(15) 0.62731(13) 0.0466(4) Uani d 1
H H6AA 0.8318 0.2712 0.6106 0.056 Uiso calc 1
H H6AB 0.6907 0.2575 0.7013 0.056 Uiso calc 1
C C7A 0.3587(3) 0.29153(13) 0.53067(11) 0.0375(3) Uani d 1
C C8A 0.1769(3) 0.33840(13) 0.48093(12) 0.0378(3) Uani d 1
H H8A 0.1632 0.4165 0.4851 0.045 Uiso calc 1
C C9A -0.3555(2) 0.45704(13) 0.27135(11) 0.0337(3) Uani d 1
H H9AA -0.4451 0.4722 0.3254 0.040 Uiso calc 1
H H9AB -0.4436 0.4028 0.2212 0.040 Uiso calc 1
C C10A -0.3064(3) 0.56353(13) 0.22182(12) 0.0353(3) Uani d 1
H H10A -0.4481 0.5943 0.1927 0.042 Uiso calc 1
H H10B -0.2245 0.6190 0.2726 0.042 Uiso calc 1
C C11A 0.0375(2) 0.48756(13) 0.18124(12) 0.0349(3) Uani d 1
H H11A 0.1350 0.5397 0.2300 0.042 Uiso calc 1
H H11B 0.1200 0.4685 0.1256 0.042 Uiso calc 1
C C12A -0.0217(3) 0.38327(12) 0.23225(11) 0.0336(3) Uani d 1
H H12A -0.1124 0.3295 0.1826 0.040 Uiso calc 1
H H12B 0.1165 0.3483 0.2598 0.040 Uiso calc 1
O O1B 1.02663(19) 0.27812(9) -0.04752(9) 0.0437(3) Uani d 1
O O2B 1.3475(2) 0.26959(12) 0.05605(11) 0.0591(4) Uani d 1
O O3B 0.8956(2) -0.16582(12) 0.28622(10) 0.0616(4) Uani d 1
O O4B 0.5845(2) -0.15818(12) 0.18715(11) 0.0595(4) Uani d 1
N N1B 0.7773(2) -0.12428(11) 0.21838(10) 0.0409(3) Uani d 1
C C1B 1.0487(2) 0.14427(11) 0.07692(11) 0.0301(3) Uani d 1
C C2B 1.1819(2) 0.09318(13) 0.15270(12) 0.0357(3) Uani d 1
H H2B 1.3335 0.1195 0.1723 0.043 Uiso calc 1
C C3B 1.0959(3) 0.00431(13) 0.19982(12) 0.0369(3) Uani d 1
H H3B 1.1868 -0.0319 0.2505 0.044 Uiso calc 1
C C4B 0.8739(2) -0.02983(12) 0.17066(11) 0.0319(3) Uani d 1
C C5B 0.7362(2) 0.02062(12) 0.09760(11) 0.0329(3) Uani d 1
H H5B 0.5832 -0.0040 0.0803 0.039 Uiso calc 1
C C6B 0.8256(2) 0.10799(12) 0.04996(11) 0.0329(3) Uani d 1
H H6B 0.7341 0.1431 -0.0013 0.039 Uiso calc 1
C C7B 1.1503(3) 0.23837(12) 0.02427(12) 0.0355(3) Uani d 1
O O1W 0.34602(17) 0.60766(9) 0.01811(8) 0.0378(3) Uani d 1
H H1WA 0.4609 0.6478 -0.0004 0.057 Uiso d 1
H H1WB 0.2443 0.6571 0.0317 0.057 Uiso d 1

loop_
_atom_site_aniso_label
_atom_site_aniso_U_11
_atom_site_aniso_U_22
_atom_site_aniso_U_33
_atom_site_aniso_U_12
_atom_site_aniso_U_13
_atom_site_aniso_U_23
O1A 0.0637(8) 0.0486(8) 0.0625(8) 0.0261(6) -0.0051(7) -0.0006(6)
O2A 0.0471(7) 0.0435(7) 0.0574(8) 0.0115(5) -0.0010(6) -0.0032(6)
N1A 0.0333(6) 0.0342(6) 0.0301(6) 0.0046(5) 0.0096(5) 0.0081(5)
N2A 0.0372(7) 0.0298(6) 0.0332(6) -0.0004(5) 0.0060(5) 0.0086(5)
C1A 0.0417(8) 0.0422(9) 0.0399(8) 0.0020(7) 0.0123(7) 0.0149(7)
C2A 0.0452(9) 0.0383(8) 0.0305(7) 0.0060(7) 0.0124(6) 0.0105(6)
C3A 0.0591(10) 0.0377(9) 0.0374(8) 0.0035(7) 0.0081(7) 0.0026(7)
C4A 0.0716(12) 0.0331(8) 0.0468(10) 0.0140(8) 0.0095(9) 0.0039(7)
C5A 0.0532(10) 0.0405(9) 0.0366(8) 0.0172(7) 0.0085(7) 0.0059(7)
C6A 0.0491(10) 0.0522(10) 0.0404(9) 0.0139(8) 0.0073(7) 0.0065(8)
C7A 0.0456(9) 0.0368(8) 0.0326(8) 0.0072(7) 0.0123(6) 0.0029(6)
C8A 0.0468(9) 0.0317(8) 0.0384(8) 0.0078(6) 0.0138(7) 0.0081(6)
C9A 0.0312(7) 0.0382(8) 0.0332(7) 0.0041(6) 0.0081(6) 0.0055(6)
C10A 0.0354(7) 0.0349(8) 0.0368(8) 0.0078(6) 0.0065(6) 0.0053(6)
C11A 0.0315(7) 0.0378(8) 0.0375(8) 0.0017(6) 0.0105(6) 0.0094(6)
C12A 0.0374(8) 0.0328(7) 0.0335(7) 0.0074(6) 0.0114(6) 0.0067(6)
O1B 0.0434(6) 0.0370(6) 0.0553(7) 0.0035(5) 0.0167(5) 0.0182(5)
O2B 0.0420(7) 0.0654(9) 0.0692(9) -0.0174(6) 0.0100(6) 0.0172(7)
O3B 0.0658(9) 0.0635(9) 0.0555(8) 0.0021(7) 0.0009(7) 0.0353(7)
O4B 0.0504(7) 0.0568(8) 0.0712(9) -0.0115(6) 0.0075(7) 0.0281(7)
N1B 0.0471(8) 0.0380(7) 0.0393(7) 0.0017(6) 0.0096(6) 0.0128(6)
C1B 0.0330(7) 0.0255(7) 0.0334(7) 0.0031(5) 0.0107(6) -0.0002(6)
C2B 0.0300(7) 0.0373(8) 0.0395(8) 0.0008(6) 0.0050(6) 0.0015(6)
C3B 0.0381(8) 0.0400(8) 0.0327(8) 0.0077(6) 0.0022(6) 0.0080(6)
C4B 0.0390(8) 0.0286(7) 0.0299(7) 0.0032(6) 0.0092(6) 0.0056(6)
C5B 0.0302(7) 0.0327(7) 0.0350(8) -0.0017(6) 0.0032(6) 0.0062(6)
C6B 0.0338(7) 0.0309(7) 0.0338(7) 0.0033(6) 0.0027(6) 0.0068(6)
C7B 0.0367(8) 0.0295(7) 0.0436(9) 0.0019(6) 0.0170(7) 0.0028(6)
O1W 0.0347(5) 0.0365(6) 0.0422(6) -0.0020(4) 0.0061(5) 0.0073(5)

loop_
_atom_type_symbol
_atom_type_description
_atom_type_scat_dispersion_real
_atom_type_scat_dispersion_imag
_atom_type_scat_source
C C 0.0181 0.0091 'International Tables Vol C Tables 4.2.6.8 and 6.1.1.4'
H H 0.0000 0.0000 'International Tables Vol C Tables 4.2.6.8 and 6.1.1.4'
N N 0.0311 0.0180 'International Tables Vol C Tables 4.2.6.8 and 6.1.1.4'
O O 0.0492 0.0322 'International Tables Vol C Tables 4.2.6.8 and 6.1.1.4'

loop_
_geom_angle_atom_site_label_1
_geom_angle_atom_site_label_2
_geom_angle_atom_site_label_3
_geom_angle
C5A O1A C6A 106.07(13)
C7A O2A C6A 105.74(13)
C1A N1A C12A 111.33(12)
C9A N1A C1A 109.81(12)
C9A N1A C12A 108.99(11)
H2AA N2A H2AB 107.3
C10A N2A H2AA 113.1
C10A N2A H2AB 113.7
C10A N2A C11A 110.93(11)
C11A N2A H2AA 104.7
C11A N2A H2AB 106.6
N1A C1A H1AA 109.0
N1A C1A H1AB 109.0
N1A C1A C2A 112.76(13)
H1AA C1A H1AB 107.8
C2A C1A H1AA 109.0
C2A C1A H1AB 109.0
C3A C2A C1A 120.29(15)
C3A C2A C8A 119.60(15)
C8A C2A C1A 120.09(14)
C2A C3A H3A 118.8
C2A C3A C4A 122.45(17)
C4A C3A H3A 118.8
C3A C4A H4A 121.6
C5A C4A C3A 116.74(16)
C5A C4A H4A 121.6
O1A C5A C7A 110.07(15)
C4A C5A O1A 128.41(16)
C4A C5A C7A 121.52(16)
O1A C6A O2A 108.35(14)
O1A C6A H6AA 110.0
O1A C6A H6AB 110.0
O2A C6A H6AA 110.0
O2A C6A H6AB 110.0
H6AA C6A H6AB 108.4
C5A C7A O2A 109.55(14)
C8A C7A O2A 127.90(14)
C8A C7A C5A 122.54(15)
C2A C8A H8A 121.4
C7A C8A C2A 117.14(14)
C7A C8A H8A 121.4
N1A C9A H9AA 109.6
N1A C9A H9AB 109.6
N1A C9A C10A 110.19(12)
H9AA C9A H9AB 108.1
C10A C9A H9AA 109.6
C10A C9A H9AB 109.6
N2A C10A C9A 109.95(12)
N2A C10A H10A 109.7
N2A C10A H10B 109.7
C9A C10A H10A 109.7
C9A C10A H10B 109.7
H10A C10A H10B 108.2
N2A C11A H11A 109.7
N2A C11A H11B 109.7
N2A C11A C12A 109.91(12)
H11A C11A H11B 108.2
C12A C11A H11A 109.7
C12A C11A H11B 109.7
N1A C12A C11A 110.19(12)
N1A C12A H12A 109.6
N1A C12A H12B 109.6
C11A C12A H12A 109.6
C11A C12A H12B 109.6
H12A C12A H12B 108.1
O3B N1B O4B 123.48(14)
O3B N1B C4B 117.98(14)
O4B N1B C4B 118.52(13)
C2B C1B C7B 119.39(13)
C6B C1B C2B 119.79(14)
C6B C1B C7B 120.82(13)
C1B C2B H2B 119.6
C3B C2B C1B 120.75(14)
C3B C2B H2B 119.6
C2B C3B H3B 121.1
C4B C3B C2B 117.81(14)
C4B C3B H3B 121.1
C3B C4B N1B 119.33(13)
C3B C4B C5B 122.89(14)
C5B C4B N1B 117.78(13)
C4B C5B H5B 120.7
C4B C5B C6B 118.61(13)
C6B C5B H5B 120.7
C1B C6B H6B 119.9
C5B C6B C1B 120.13(13)
C5B C6B H6B 119.9
O1B C7B C1B 117.18(13)
O2B C7B O1B 125.94(15)
O2B C7B C1B 116.88(14)
H1WA O1W H1WB 106.6

loop_
_geom_bond_atom_site_label_1
_geom_bond_atom_site_label_2
_geom_bond_distance
O1A C5A 1.373(2)
O1A C6A 1.421(2)
O2A C6A 1.431(2)
O2A C7A 1.3802(19)
N1A C1A 1.4619(19)
N1A C9A 1.4617(18)
N1A C12A 1.4648(18)
N2A H2AA 0.9422
N2A H2AB 0.9268
N2A C10A 1.4888(19)
N2A C11A 1.4913(18)
C1A H1AA 0.9900
C1A H1AB 0.9900
C1A C2A 1.509(2)
C2A C3A 1.384(2)
C2A C8A 1.408(2)
C3A H3A 0.9500
C3A C4A 1.395(2)
C4A H4A 0.9500
C4A C5A 1.366(3)
C5A C7A 1.379(2)
C6A H6AA 0.9900
C6A H6AB 0.9900
C7A C8A 1.367(2)
C8A H8A 0.9500
C9A H9AA 0.9900
C9A H9AB 0.9900
C9A C10A 1.509(2)
C10A H10A 0.9900
C10A H10B 0.9900
C11A H11A 0.9900
C11A H11B 0.9900
C11A C12A 1.511(2)
C12A H12A 0.9900
C12A H12B 0.9900
O1B C7B 1.2622(19)
O2B C7B 1.2400(19)
O3B N1B 1.2192(18)
O4B N1B 1.2231(18)
N1B C4B 1.4693(19)
C1B C2B 1.393(2)
C1B C6B 1.388(2)
C1B C7B 1.516(2)
C2B H2B 0.9500
C2B C3B 1.387(2)
C3B H3B 0.9500
C3B C4B 1.379(2)
C4B C5B 1.379(2)
C5B H5B 0.9500
C5B C6B 1.385(2)
C6B H6B 0.9500
O1W H1WA 0.8987
O1W H1WB 0.9158

loop_
_geom_hbond_atom_site_label_D
_geom_hbond_atom_site_label_H
_geom_hbond_atom_site_label_A
_geom_hbond_site_symmetry_A
_geom_hbond_distance_DH
_geom_hbond_distance_HA
_geom_hbond_distance_DA
_geom_hbond_angle_DHA
N2A H2AA O1W 2_565 0.94 1.84 2.7800(16) 171.5
N2A H2AB O1B 2_665 0.93 1.80 2.7262(16) 175.4
C9A H9AA O2A 2_566 0.99 2.58 3.3260(19) 132.0
C10A H10A O1W 1_455 0.99 2.51 3.2833(19) 134.9
O1W H1WA O2B 2_765 0.90 1.76 2.6526(16) 169.8
O1W H1WB O1B 2_665 0.92 1.90 2.7867(16) 162.8

loop_
_geom_torsion_atom_site_label_1
_geom_torsion_atom_site_label_2
_geom_torsion_atom_site_label_3
_geom_torsion_atom_site_label_4
_geom_torsion
O1A C5A C7A O2A 0.01(19)
O1A C5A C7A C8A 179.33(15)
O2A C7A C8A C2A 179.03(14)
N1A C1A C2A C3A -135.98(16)
N1A C1A C2A C8A 45.6(2)
N1A C9A C10A N2A 58.74(16)
N2A C11A C12A N1A -58.34(16)
C1A N1A C9A C10A 175.85(12)
C1A N1A C12A C11A -176.93(12)
C1A C2A C3A C4A -178.95(15)
C1A C2A C8A C7A 178.88(13)
C2A C3A C4A C5A 0.3(3)
C3A C2A C8A C7A 0.5(2)
C3A C4A C5A O1A -179.27(16)
C3A C4A C5A C7A 0.0(3)
C4A C5A C7A O2A -179.42(16)
C4A C5A C7A C8A -0.1(3)
C5A O1A C6A O2A -4.64(19)
C5A C7A C8A C2A -0.2(2)
C6A O1A C5A C4A -177.74(18)
C6A O1A C5A C7A 2.89(19)
C6A O2A C7A C5A -2.88(18)
C6A O2A C7A C8A 177.85(16)
C7A O2A C6A O1A 4.63(19)
C8A C2A C3A C4A -0.5(3)
C9A N1A C1A C2A -173.67(12)
C9A N1A C12A C11A 61.80(15)
C10A N2A C11A C12A 55.02(16)
C11A N2A C10A C9A -55.19(16)
C12A N1A C1A C2A 65.54(16)
C12A N1A C9A C10A -61.96(15)
O3B N1B C4B C3B 3.6(2)
O3B N1B C4B C5B -176.66(15)
O4B N1B C4B C3B -175.27(15)
O4B N1B C4B C5B 4.5(2)
N1B C4B C5B C6B -178.38(13)
C1B C2B C3B C4B -1.4(2)
C2B C1B C6B C5B -0.6(2)
C2B C1B C7B O1B 176.26(13)
C2B C1B C7B O2B -4.0(2)
C2B C3B C4B N1B 179.53(13)
C2B C3B C4B C5B -0.2(2)
C3B C4B C5B C6B 1.3(2)
C4B C5B C6B C1B -0.9(2)
C6B C1B C2B C3B 1.8(2)
C6B C1B C7B O1B -3.2(2)
C6B C1B C7B O2B 176.51(14)
C7B C1B C2B C3B -177.71(13)
C7B C1B C6B C5B 178.89(13)
